data_4518547
loop_
_publ_author_name
'Zhou, Kun'
'Hao, Hong-Yan'
'Mao, Yang-Jie'
'Wu, Qiu-Zi'
'Chen, Lei'
'Wang, Shuang'
'Jin, Wu'
'Xu, Zhen-Yuan'
'Lou, Shao-Jie'
'Xu, Dan-Qian'

_publ_section_title
;
 Solvent-less Dehydrogenative C--H Etherification with Alcohols Using
 Mechanochemistry
;
_journal_issue 12
_journal_name_full 'ACS Sustainable Chemistry &amp; Engineering'
_journal_page_first 4433
_journal_page_last 4439
_journal_paper_doi 10.1021/acssuschemeng.0c08201
_journal_volume 9
_journal_year 2021
_chemical_formula_moiety 'C20 H27 N O2'
_chemical_formula_sum 'C20 H27 N O2'
_chemical_formula_weight 313.42
_space_group_crystal_system triclinic
_space_group_IT_number 2
_space_group_name_Hall '-P 1'
_space_group_name_H-M_alt 'P -1'
_atom_sites_solution_hydrogens geom
_atom_sites_solution_primary dual
_audit_creation_date 2019-07-17
_audit_creation_method
;
Olex2 1.2
(compiled 2018.05.29 svn.r3508 for OlexSys, GUI svn.r5506)
;
_cell_angle_alpha 68.787(5)
_cell_angle_beta 73.015(4)
_cell_angle_gamma 71.871(5)
_cell_formula_units_Z 2
_cell_length_a 7.9105(8)
_cell_length_b 10.1433(14)
_cell_length_c 12.1778(13)
_cell_measurement_reflns_used 7013
_cell_measurement_temperature 170(2)
_cell_measurement_theta_max 54.930
_cell_measurement_theta_min 8.28
_cell_volume 847.74(17)
_computing_cell_refinement 'SAINT v8.37A (Bruker, 2015)'
_computing_data_reduction 'SAINT v8.37A (Bruker, 2015)'
_computing_molecular_graphics 'Olex2 (Dolomanov et al., 2009)'
_computing_publication_material 'Olex2 (Dolomanov et al., 2009)'
_computing_structure_refinement 'ShelXL (Sheldrick, 2015)'
_computing_structure_solution 'ShelXT (Sheldrick, 2015)'
_diffrn_ambient_temperature 169.96
_diffrn_measured_fraction_theta_full 0.990
_diffrn_measured_fraction_theta_max 0.990
_diffrn_measurement_device_type 'Bruker D8 Venture'
_diffrn_measurement_method '\f and \w scans'
_diffrn_radiation_type GaK\a
_diffrn_radiation_wavelength 1.34139
_diffrn_reflns_av_R_equivalents 0.0453
_diffrn_reflns_av_unetI/netI 0.0452
_diffrn_reflns_Laue_measured_fraction_full 0.990
_diffrn_reflns_Laue_measured_fraction_max 0.990
_diffrn_reflns_limit_h_max 9
_diffrn_reflns_limit_h_min -9
_diffrn_reflns_limit_k_max 12
_diffrn_reflns_limit_k_min -11
_diffrn_reflns_limit_l_max 14
_diffrn_reflns_limit_l_min -14
_diffrn_reflns_number 9780
_diffrn_reflns_point_group_measured_fraction_full 0.990
_diffrn_reflns_point_group_measured_fraction_max 0.990
_diffrn_reflns_theta_full 53.594
_diffrn_reflns_theta_max 54.948
_diffrn_reflns_theta_min 4.564
_diffrn_standards_number 0
_exptl_absorpt_coefficient_mu 0.394
_exptl_absorpt_correction_T_max 0.7508
_exptl_absorpt_correction_T_min 0.5967
_exptl_absorpt_correction_type multi-scan
_exptl_absorpt_process_details
'SADABS-2016/2 (Bruker,2016/2) was used for absorption correction. wR2(int) was 0.1013 before and 0.0707 after correction. The Ratio of minimum to maximum transmission is 0.7948. The \l/2 correction factor is Not present.'
_exptl_crystal_colour colourless
_exptl_crystal_density_diffrn 1.228
_exptl_crystal_description block
_exptl_crystal_F_000 340
_exptl_crystal_size_max 0.12
_exptl_crystal_size_mid 0.1
_exptl_crystal_size_min 0.08
_refine_diff_density_max 0.214
_refine_diff_density_min -0.202
_refine_diff_density_rms 0.043
_refine_ls_extinction_method none
_refine_ls_goodness_of_fit_ref 1.051
_refine_ls_hydrogen_treatment constr
_refine_ls_matrix_type full
_refine_ls_number_parameters 210
_refine_ls_number_reflns 3202
_refine_ls_number_restraints 0
_refine_ls_restrained_S_all 1.051
_refine_ls_R_factor_all 0.0509
_refine_ls_R_factor_gt 0.0452
_refine_ls_shift/su_max 0.000
_refine_ls_shift/su_mean 0.000
_refine_ls_structure_factor_coef Fsqd
_refine_ls_weighting_details 'w=1/[\s^2^(Fo^2^)+(0.0616P)^2^+0.2147P] where P=(Fo^2^+2Fc^2^)/3'
_refine_ls_weighting_scheme calc
_refine_ls_wR_factor_gt 0.1212
_refine_ls_wR_factor_ref 0.1275
_reflns_Friedel_coverage 0.000
_reflns_number_gt 2798
_reflns_number_total 3202
_reflns_threshold_expression 'I > 2\s(I)'
_cod_data_source_file sc0c08201_si_002.cif
_cod_data_source_block 1907151008_0m
_cod_depositor_comments 'Adding full bibliography for 4518547.cif.'
_cod_original_cell_volume 847.74(18)
_cod_database_code 4518547
_shelx_shelxl_version_number 2016/6
_shelx_space_group_comment
;
The symmetry employed for this shelxl refinement is uniquely defined
by the following loop, which should always be used as a source of
symmetry information in preference to the above space-group names.
They are only intended as comments.
;
_shelx_estimated_absorpt_t_max 0.969
_shelx_estimated_absorpt_t_min 0.954
_olex2_refinement_description
;
1. Fixed Uiso
 At 1.2 times of:
  All C(H) groups, All C(H,H) groups
 At 1.5 times of:
  All C(H,H,H) groups
2.a Ternary CH refined with riding coordinates:
 C13(H13), C15(H15), C18(H18)
2.b Secondary CH2 refined with riding coordinates:
 C10(H10A,H10B), C12(H12A,H12B), C14(H14A,H14B), C16(H16A,H16B), C17(H17A,
 H17B), C19(H19A,H19B), C20(H20A,H20B)
2.c Aromatic/amide H refined with riding coordinates:
 C5(H5), C6(H6), C7(H7), C8(H8)
2.d Idealised Me refined as rotating group:
 C2(H2A,H2B,H2C), C3(H3A,H3B,H3C)
;
_olex2_submission_special_instructions 'No special instructions were received'

loop_
_space_group_symop_operation_xyz
'x, y, z'
'-x, -y, -z'

loop_
_atom_site_label
_atom_site_type_symbol
_atom_site_fract_x
_atom_site_fract_y
_atom_site_fract_z
_atom_site_U_iso_or_equiv
_atom_site_adp_type
_atom_site_occupancy
_atom_site_site_symmetry_order
_atom_site_calc_flag
_atom_site_refinement_flags_posn
_atom_site_refinement_flags_adp
_atom_site_refinement_flags_occupancy
_atom_site_disorder_assembly
_atom_site_disorder_group
O1 O 0.41261(12) 0.71155(10) 0.59129(8) 0.0335(2) Uani 1 1 d . . . . .
O2 O 0.62603(13) 0.34666(11) 0.91744(9) 0.0421(3) Uani 1 1 d . . . . .
N1 N 0.45093(15) 0.41951(12) 0.89065(10) 0.0337(3) Uani 1 1 d . . . . .
C1 C 0.45088(17) 0.55031(14) 0.82383(11) 0.0298(3) Uani 1 1 d . . . . .
C2 C 0.61434(19) 0.61397(16) 0.78178(13) 0.0391(3) Uani 1 1 d . . . . .
H2A H 0.666379 0.597108 0.850843 0.059 Uiso 1 1 calc GR . . . .
H2B H 0.578620 0.718696 0.742784 0.059 Uiso 1 1 calc GR . . . .
H2C H 0.704958 0.567729 0.724210 0.059 Uiso 1 1 calc GR . . . .
C3 C 0.6241(2) 0.20013(17) 0.98523(14) 0.0469(4) Uani 1 1 d . . . . .
H3A H 0.601752 0.151337 0.936322 0.070 Uiso 1 1 calc GR . . . .
H3B H 0.527632 0.197367 1.057470 0.070 Uiso 1 1 calc GR . . . .
H3C H 0.741659 0.150377 1.008776 0.070 Uiso 1 1 calc GR . . . .
C4 C 0.27227(17) 0.63967(14) 0.79477(11) 0.0290(3) Uani 1 1 d . . . . .
C5 C 0.11761(18) 0.64420(15) 0.88565(12) 0.0335(3) Uani 1 1 d . . . . .
H5 H 0.127643 0.590115 0.966410 0.040 Uiso 1 1 calc R . . . .
C6 C -0.05107(19) 0.72609(16) 0.86082(13) 0.0374(3) Uani 1 1 d . . . . .
H6 H -0.155237 0.729076 0.923972 0.045 Uiso 1 1 calc R . . . .
C7 C -0.06563(19) 0.80317(16) 0.74315(13) 0.0375(3) Uani 1 1 d . . . . .
H7 H -0.180868 0.858891 0.725511 0.045 Uiso 1 1 calc R . . . .
C8 C 0.08590(18) 0.80027(14) 0.65039(12) 0.0331(3) Uani 1 1 d . . . . .
H8 H 0.073840 0.852693 0.569697 0.040 Uiso 1 1 calc R . . . .
C9 C 0.25527(17) 0.72063(14) 0.67564(11) 0.0291(3) Uani 1 1 d . . . . .
C10 C 0.40506(18) 0.78626(15) 0.46723(11) 0.0326(3) Uani 1 1 d . . . . .
H10A H 0.342138 0.889600 0.457409 0.039 Uiso 1 1 calc R . . . .
H10B H 0.336545 0.742045 0.439293 0.039 Uiso 1 1 calc R . . . .
C11 C 0.59715(17) 0.77523(14) 0.39362(11) 0.0288(3) Uani 1 1 d . . . . .
C12 C 0.58641(19) 0.85073(15) 0.26023(12) 0.0341(3) Uani 1 1 d . . . . .
H12A H 0.519394 0.802157 0.235340 0.041 Uiso 1 1 calc R . . . .
H12B H 0.519431 0.953384 0.249255 0.041 Uiso 1 1 calc R . . . .
C13 C 0.7777(2) 0.84434(15) 0.18158(12) 0.0349(3) Uani 1 1 d . . . . .
H13 H 0.768640 0.893654 0.095327 0.042 Uiso 1 1 calc R . . . .
C14 C 0.8803(2) 0.68581(15) 0.19727(12) 0.0361(3) Uani 1 1 d . . . . .
H14A H 1.003947 0.681457 0.146497 0.043 Uiso 1 1 calc R . . . .
H14B H 0.816154 0.636021 0.171407 0.043 Uiso 1 1 calc R . . . .
C15 C 0.89283(19) 0.60933(14) 0.32946(12) 0.0339(3) Uani 1 1 d . . . . .
H15 H 0.959216 0.505490 0.339559 0.041 Uiso 1 1 calc R . . . .
C16 C 0.70118(18) 0.61603(14) 0.40795(12) 0.0318(3) Uani 1 1 d . . . . .
H16A H 0.709319 0.565504 0.493293 0.038 Uiso 1 1 calc R . . . .
H16B H 0.634865 0.566024 0.383962 0.038 Uiso 1 1 calc R . . . .
C17 C 0.70322(18) 0.85229(14) 0.42955(11) 0.0319(3) Uani 1 1 d . . . . .
H17A H 0.637965 0.955173 0.419635 0.038 Uiso 1 1 calc R . . . .
H17B H 0.711470 0.805195 0.515195 0.038 Uiso 1 1 calc R . . . .
C18 C 0.89463(18) 0.84474(14) 0.35103(12) 0.0324(3) Uani 1 1 d . . . . .
H18 H 0.962054 0.894416 0.375768 0.039 Uiso 1 1 calc R . . . .
C19 C 0.8805(2) 0.92164(15) 0.21907(12) 0.0355(3) Uani 1 1 d . . . . .
H19A H 1.003533 0.919153 0.167678 0.043 Uiso 1 1 calc R . . . .
H19B H 0.815076 1.024541 0.208806 0.043 Uiso 1 1 calc R . . . .
C20 C 0.99616(19) 0.68549(15) 0.36719(12) 0.0354(3) Uani 1 1 d . . . . .
H20A H 1.120417 0.680230 0.317287 0.043 Uiso 1 1 calc R . . . .
H20B H 1.006089 0.636379 0.452391 0.043 Uiso 1 1 calc R . . . .

loop_
_atom_site_aniso_label
_atom_site_aniso_U_11
_atom_site_aniso_U_22
_atom_site_aniso_U_33
_atom_site_aniso_U_23
_atom_site_aniso_U_13
_atom_site_aniso_U_12
O1 0.0329(5) 0.0389(5) 0.0240(5) -0.0075(4) -0.0049(4) -0.0049(4)
O2 0.0389(5) 0.0404(6) 0.0408(6) -0.0025(4) -0.0160(4) -0.0049(4)
N1 0.0341(6) 0.0359(6) 0.0307(6) -0.0079(5) -0.0113(5) -0.0053(5)
C1 0.0340(7) 0.0347(7) 0.0233(6) -0.0105(5) -0.0051(5) -0.0098(5)
C2 0.0372(7) 0.0441(8) 0.0371(8) -0.0071(6) -0.0103(6) -0.0141(6)
C3 0.0585(9) 0.0365(8) 0.0405(8) -0.0035(6) -0.0194(7) -0.0047(7)
C4 0.0338(7) 0.0276(7) 0.0294(7) -0.0104(5) -0.0068(5) -0.0094(5)
C5 0.0389(7) 0.0351(7) 0.0293(7) -0.0106(5) -0.0042(5) -0.0137(6)
C6 0.0326(7) 0.0415(8) 0.0387(8) -0.0153(6) -0.0008(6) -0.0115(6)
C7 0.0329(7) 0.0354(8) 0.0459(8) -0.0133(6) -0.0088(6) -0.0080(6)
C8 0.0370(7) 0.0312(7) 0.0333(7) -0.0094(5) -0.0103(6) -0.0080(5)
C9 0.0331(7) 0.0284(7) 0.0288(7) -0.0118(5) -0.0044(5) -0.0091(5)
C10 0.0388(7) 0.0337(7) 0.0246(6) -0.0077(5) -0.0095(5) -0.0055(6)
C11 0.0359(7) 0.0278(7) 0.0231(6) -0.0079(5) -0.0074(5) -0.0061(5)
C12 0.0428(8) 0.0347(7) 0.0256(7) -0.0083(5) -0.0108(6) -0.0070(6)
C13 0.0473(8) 0.0359(7) 0.0219(6) -0.0081(5) -0.0066(5) -0.0113(6)
C14 0.0437(8) 0.0381(8) 0.0302(7) -0.0167(6) -0.0006(6) -0.0131(6)
C15 0.0390(7) 0.0267(7) 0.0336(7) -0.0106(5) -0.0048(6) -0.0049(5)
C16 0.0389(7) 0.0273(7) 0.0296(7) -0.0085(5) -0.0063(5) -0.0086(5)
C17 0.0431(7) 0.0291(7) 0.0252(6) -0.0101(5) -0.0084(5) -0.0070(6)
C18 0.0402(7) 0.0315(7) 0.0293(7) -0.0099(5) -0.0080(5) -0.0113(6)
C19 0.0475(8) 0.0292(7) 0.0291(7) -0.0073(5) -0.0050(6) -0.0122(6)
C20 0.0377(7) 0.0348(8) 0.0324(7) -0.0079(6) -0.0081(6) -0.0081(6)

loop_
_atom_type_symbol
_atom_type_description
_atom_type_scat_dispersion_real
_atom_type_scat_dispersion_imag
_atom_type_scat_source
C C 0.0148 0.0070 'International Tables Vol C Tables 4.2.6.8 and 6.1.1.4'
H H 0.0000 0.0000 'International Tables Vol C Tables 4.2.6.8 and 6.1.1.4'
N N 0.0241 0.0134 'International Tables Vol C Tables 4.2.6.8 and 6.1.1.4'
O O 0.0412 0.0250 'International Tables Vol C Tables 4.2.6.8 and 6.1.1.4'

loop_
_geom_angle_atom_site_label_1
_geom_angle_atom_site_label_2
_geom_angle_atom_site_label_3
_geom_angle
_geom_angle_site_symmetry_1
_geom_angle_site_symmetry_3
_geom_angle_publ_flag
C9 O1 C10 118.71(10) . . ?
C3 O2 N1 108.69(11) . . ?
C1 N1 O2 110.21(11) . . ?
N1 C1 C2 123.64(12) . . ?
N1 C1 C4 115.09(11) . . ?
C4 C1 C2 121.20(12) . . ?
C1 C2 H2A 109.5 . . ?
C1 C2 H2B 109.5 . . ?
C1 C2 H2C 109.5 . . ?
H2A C2 H2B 109.5 . . ?
H2A C2 H2C 109.5 . . ?
H2B C2 H2C 109.5 . . ?
O2 C3 H3A 109.5 . . ?
O2 C3 H3B 109.5 . . ?
O2 C3 H3C 109.5 . . ?
H3A C3 H3B 109.5 . . ?
H3A C3 H3C 109.5 . . ?
H3B C3 H3C 109.5 . . ?
C5 C4 C1 120.23(11) . . ?
C5 C4 C9 118.64(12) . . ?
C9 C4 C1 121.13(11) . . ?
C4 C5 H5 119.3 . . ?
C6 C5 C4 121.37(13) . . ?
C6 C5 H5 119.3 . . ?
C5 C6 H6 120.4 . . ?
C7 C6 C5 119.18(13) . . ?
C7 C6 H6 120.4 . . ?
C6 C7 H7 119.6 . . ?
C6 C7 C8 120.84(13) . . ?
C8 C7 H7 119.6 . . ?
C7 C8 H8 120.0 . . ?
C7 C8 C9 119.92(12) . . ?
C9 C8 H8 120.0 . . ?
O1 C9 C4 115.44(11) . . ?
O1 C9 C8 124.53(11) . . ?
C8 C9 C4 120.02(12) . . ?
O1 C10 H10A 109.9 . . ?
O1 C10 H10B 109.9 . . ?
O1 C10 C11 108.78(10) . . ?
H10A C10 H10B 108.3 . . ?
C11 C10 H10A 109.9 . . ?
C11 C10 H10B 109.9 . . ?
C10 C11 C12 108.09(10) . . ?
C10 C11 C16 111.68(11) . . ?
C10 C11 C17 111.05(10) . . ?
C12 C11 C17 108.45(10) . . ?
C16 C11 C12 108.41(10) . . ?
C16 C11 C17 109.07(10) . . ?
C11 C12 H12A 109.6 . . ?
C11 C12 H12B 109.6 . . ?
H12A C12 H12B 108.1 . . ?
C13 C12 C11 110.29(11) . . ?
C13 C12 H12A 109.6 . . ?
C13 C12 H12B 109.6 . . ?
C12 C13 H13 109.4 . . ?
C12 C13 C19 109.54(11) . . ?
C14 C13 C12 109.62(11) . . ?
C14 C13 H13 109.4 . . ?
C14 C13 C19 109.39(12) . . ?
C19 C13 H13 109.4 . . ?
C13 C14 H14A 109.7 . . ?
C13 C14 H14B 109.7 . . ?
C13 C14 C15 109.65(10) . . ?
H14A C14 H14B 108.2 . . ?
C15 C14 H14A 109.7 . . ?
C15 C14 H14B 109.7 . . ?
C14 C15 H15 109.5 . . ?
C14 C15 C16 109.66(11) . . ?
C14 C15 C20 109.07(11) . . ?
C16 C15 H15 109.5 . . ?
C20 C15 H15 109.5 . . ?
C20 C15 C16 109.69(11) . . ?
C11 C16 H16A 109.6 . . ?
C11 C16 H16B 109.6 . . ?
C15 C16 C11 110.15(10) . . ?
C15 C16 H16A 109.6 . . ?
C15 C16 H16B 109.6 . . ?
H16A C16 H16B 108.1 . . ?
C11 C17 H17A 109.6 . . ?
C11 C17 H17B 109.6 . . ?
H17A C17 H17B 108.1 . . ?
C18 C17 C11 110.24(10) . . ?
C18 C17 H17A 109.6 . . ?
C18 C17 H17B 109.6 . . ?
C17 C18 H18 109.3 . . ?
C17 C18 C20 109.60(11) . . ?
C19 C18 C17 109.22(11) . . ?
C19 C18 H18 109.3 . . ?
C19 C18 C20 110.02(11) . . ?
C20 C18 H18 109.3 . . ?
C13 C19 H19A 109.9 . . ?
C13 C19 H19B 109.9 . . ?
C18 C19 C13 109.03(11) . . ?
C18 C19 H19A 109.9 . . ?
C18 C19 H19B 109.9 . . ?
H19A C19 H19B 108.3 . . ?
C15 C20 C18 109.35(11) . . ?
C15 C20 H20A 109.8 . . ?
C15 C20 H20B 109.8 . . ?
C18 C20 H20A 109.8 . . ?
C18 C20 H20B 109.8 . . ?
H20A C20 H20B 108.3 . . ?

loop_
_geom_bond_atom_site_label_1
_geom_bond_atom_site_label_2
_geom_bond_distance
_geom_bond_site_symmetry_2
_geom_bond_publ_flag
O1 C9 1.3649(15) . ?
O1 C10 1.4339(15) . ?
O2 N1 1.4226(14) . ?
O2 C3 1.4176(18) . ?
N1 C1 1.2810(17) . ?
C1 C2 1.4982(18) . ?
C1 C4 1.4853(18) . ?
C2 H2A 0.9800 . ?
C2 H2B 0.9800 . ?
C2 H2C 0.9800 . ?
C3 H3A 0.9800 . ?
C3 H3B 0.9800 . ?
C3 H3C 0.9800 . ?
C4 C5 1.3909(18) . ?
C4 C9 1.4072(18) . ?
C5 H5 0.9500 . ?
C5 C6 1.388(2) . ?
C6 H6 0.9500 . ?
C6 C7 1.381(2) . ?
C7 H7 0.9500 . ?
C7 C8 1.3874(19) . ?
C8 H8 0.9500 . ?
C8 C9 1.3891(18) . ?
C10 H10A 0.9900 . ?
C10 H10B 0.9900 . ?
C10 C11 1.5153(18) . ?
C11 C12 1.5403(17) . ?
C11 C16 1.5389(17) . ?
C11 C17 1.5416(18) . ?
C12 H12A 0.9900 . ?
C12 H12B 0.9900 . ?
C12 C13 1.5322(19) . ?
C13 H13 1.0000 . ?
C13 C14 1.5288(19) . ?
C13 C19 1.5354(19) . ?
C14 H14A 0.9900 . ?
C14 H14B 0.9900 . ?
C14 C15 1.5311(19) . ?
C15 H15 1.0000 . ?
C15 C16 1.5339(18) . ?
C15 C20 1.5315(19) . ?
C16 H16A 0.9900 . ?
C16 H16B 0.9900 . ?
C17 H17A 0.9900 . ?
C17 H17B 0.9900 . ?
C17 C18 1.5322(18) . ?
C18 H18 1.0000 . ?
C18 C19 1.5320(18) . ?
C18 C20 1.5323(19) . ?
C19 H19A 0.9900 . ?
C19 H19B 0.9900 . ?
C20 H20A 0.9900 . ?
C20 H20B 0.9900 . ?
